data_4333330
loop_
_publ_author_name
'Company, Anna'
'Jee, Joo-Eun'
'Ribas, Xavi'
'Lopez-Valbuena, Josep Maria'
'G\'omez, Laura'
'Corbella, Montserrat'
'Llobet, Antoni'
'Mah\'ia, Jos\'e'
'Benet-Buchholz, Jordi'
'Costas, Miquel'
'van Eldik, Rudi'

_publ_section_title
;
 Structural and Kinetic Study of Reversible CO2Fixation by Dicopper
 Macrocyclic Complexes. From Intramolecular Binding to Self-Assembly of
 Molecular Boxes
;
_journal_issue 22
_journal_name_full 'Inorganic Chemistry'
_journal_page_first 9098
_journal_page_last 9110
_journal_paper_doi 10.1021/ic700692t
_journal_volume 46
_journal_year 2007
_chemical_formula_sum 'C36 H62 Cl4 Cu2 N10 O18'
_chemical_formula_weight 1191.84
_chemical_name_systematic
; 
 ? 
;
_space_group_IT_number 54
_symmetry_cell_setting orthorhombic
_symmetry_space_group_name_Hall '-P 2a 2ac'
_symmetry_space_group_name_H-M 'P c c a'
_atom_sites_solution_hydrogens geom
_atom_sites_solution_primary direct
_atom_sites_solution_secondary difmap
_audit_creation_method SHELXL
_cell_angle_alpha 90.00
_cell_angle_beta 90.00
_cell_angle_gamma 90.00
_cell_formula_units_Z 4
_cell_length_a 24.1931(9)
_cell_length_b 11.7696(5)
_cell_length_c 18.4880(6)
_cell_measurement_temperature 298(2)
_cell_volume 5264.3(3)
_computing_cell_refinement 'Siemens SMART'
_computing_data_collection 'Siemens SMART'
_computing_data_reduction 'Siemens SAINT'
_computing_molecular_graphics 'Siemens SHELXTL'
_computing_publication_material 'Siemens SHELXTL'
_computing_structure_refinement 'SHELXL-93 (Sheldrick, 1993)'
_computing_structure_solution 'SHELXS-86 (Sheldrick, 1990)'
_diffrn_ambient_temperature 298(2)
_diffrn_measurement_device 'Siemens CDD'
_diffrn_measurement_method '\w scans'
_diffrn_radiation_monochromator graphite
_diffrn_radiation_source 'fine-focus sealed tube'
_diffrn_radiation_type MoK\a
_diffrn_radiation_wavelength 0.71073
_diffrn_reflns_av_R_equivalents 0.1066
_diffrn_reflns_av_sigmaI/netI 0.0779
_diffrn_reflns_limit_h_max 28
_diffrn_reflns_limit_h_min -28
_diffrn_reflns_limit_k_max 14
_diffrn_reflns_limit_k_min -12
_diffrn_reflns_limit_l_max 21
_diffrn_reflns_limit_l_min -22
_diffrn_reflns_number 25542
_diffrn_reflns_theta_max 25.03
_diffrn_reflns_theta_min 1.68
_diffrn_standards_decay_% 0.74
_exptl_absorpt_coefficient_mu 1.087
_exptl_absorpt_correction_T_max 1.000000
_exptl_absorpt_correction_T_min 0.549385
_exptl_absorpt_correction_type sadabs
_exptl_crystal_colour Azul
_exptl_crystal_density_diffrn 1.504
_exptl_crystal_description Block
_exptl_crystal_F_000 2472
_exptl_crystal_size_max 0.35
_exptl_crystal_size_mid 0.20
_exptl_crystal_size_min 0.10
_refine_diff_density_max 0.449
_refine_diff_density_min -0.438
_refine_diff_density_rms 0.082
_refine_ls_extinction_method none
_refine_ls_goodness_of_fit_all 1.044
_refine_ls_goodness_of_fit_obs 1.179
_refine_ls_matrix_type full
_refine_ls_number_parameters 375
_refine_ls_number_reflns 4654
_refine_ls_number_restraints 42
_refine_ls_restrained_S_all 1.050
_refine_ls_restrained_S_obs 1.184
_refine_ls_R_factor_all 0.1561
_refine_ls_R_factor_obs 0.0696
_refine_ls_shift/esd_max 0.001
_refine_ls_shift/esd_mean 0.000
_refine_ls_structure_factor_coef Fsqd
_refine_ls_weighting_details 'w=1/[\s^2^(Fo^2^)+(0.0633P)^2^+11.9071P] where P=(Fo^2^+2Fc^2^)/3'
_refine_ls_weighting_scheme calc
_refine_ls_wR_factor_all 0.1870
_refine_ls_wR_factor_obs 0.1440
_reflns_number_observed 2339
_reflns_number_total 4655
_reflns_observed_criterion >2sigma(I)
_cod_data_source_file ic700692tsup1.cif
_cod_data_source_block 3
_cod_depositor_comments
;
The following automatic conversions were performed:

'_symmetry_cell_setting' value 'Orthorhombic' changed to
'orthorhombic' according to
/home/saulius/struct/CIF-dictionaries/cif_core.dic dictionary named
'cif_core.dic' version 2.4.2 from 2011-04-26.

Automatic conversion script
Id: cif_fix_values 1891 2012-01-12 08:04:46Z andrius 

The following automatic conversions were performed:

'_refine_ls_weighting_scheme' value 'calc
w=1/[\s^2^(Fo^2^)+(0.0633P)^2^+11.9071P] where P=(Fo^2^+2Fc^2^)/3'
was changed to 'calc'. New tag '_refine_ls_weighting_details' was
created. The value of the new tag was set to
'w=1/[\s^2^(Fo^2^)+(0.0633P)^2^+11.9071P] where P=(Fo^2^+2Fc^2^)/3'.

Automatic conversion script
Id: cif_fix_values 3143 2015-03-26 13:38:13Z robertas 
;
_cod_original_sg_symbol_H-M Pcca
_cod_database_code 4333330

loop_
_symmetry_equiv_pos_as_xyz
'x, y, z'
'-x+1/2, -y, z'
'-x, y, -z+1/2'
'x+1/2, -y, -z+1/2'
'-x, -y, -z'
'x-1/2, y, -z'
'x, -y, z-1/2'
'-x-1/2, y, z-1/2'

loop_
_atom_site_aniso_label
_atom_site_aniso_U_11
_atom_site_aniso_U_22
_atom_site_aniso_U_33
_atom_site_aniso_U_23
_atom_site_aniso_U_13
_atom_site_aniso_U_12
Cu1 0.0387(4) 0.0594(5) 0.0432(4) 0.0032(4) -0.0035(4) 0.0023(4)
Cl1 0.097(2) 0.063(2) 0.060(2) 0.000 0.000 -0.007(2)
Cl2 0.076(2) 0.087(2) 0.043(2) 0.000 0.000 0.001(2)
Cl3 0.0574(14) 0.177(3) 0.067(2) -0.011(2) -0.0045(12) -0.015(2)
O2 0.127(6) 0.102(5) 0.117(5) -0.040(4) -0.029(4) 0.027(4)
O4 0.120(6) 0.218(9) 0.119(6) -0.006(6) -0.020(5) 0.071(6)
O1 0.146(22) 0.140(16) 0.122(15) -0.015(15) -0.076(13) -0.013(17)
O3 0.230(33) 0.266(33) 0.094(12) 0.126(24) 0.061(22) 0.020(23)
O5 0.070(13) 0.290(34) 0.416(54) -0.088(35) 0.022(20) 0.082(18)
O6 0.336(40) 0.408(45) 0.137(17) 0.139(25) -0.136(22) -0.315(35)
O7 0.289(36) 0.252(24) 0.116(16) -0.080(16) -0.061(20) 0.145(23)
O8 0.111(18) 0.211(26) 0.163(21) 0.037(18) -0.047(15) -0.108(18)
O1' 0.090(13) 0.142(14) 0.107(14) -0.018(12) -0.022(10) -0.041(12)
O3' 0.206(18) 0.080(11) 0.104(13) 0.001(9) -0.033(11) -0.040(10)
O5' 0.080(15) 0.867(99) 0.104(17) 0.103(35) -0.036(13) 0.020(31)
O6' 0.189(31) 0.374(49) 0.478(68) -0.172(47) 0.087(36) -0.246(37)
O7' 0.046(10) 0.405(51) 0.246(30) -0.131(32) 0.009(13) 0.020(19)
O8' 0.282(45) 0.355(45) 0.257(34) -0.220(35) -0.083(33) 0.114(37)
N1 0.034(3) 0.066(4) 0.051(4) 0.008(3) 0.001(3) -0.006(3)
N2 0.055(4) 0.067(4) 0.044(3) 0.007(3) -0.005(3) -0.001(3)
N3 0.038(4) 0.181(9) 0.105(6) 0.088(6) 0.015(4) 0.028(5)
C1 0.037(4) 0.052(4) 0.060(5) 0.000(4) 0.008(3) 0.013(3)
C2 0.043(4) 0.073(5) 0.078(5) -0.002(5) -0.009(4) 0.013(4)
C3 0.105(8) 0.089(7) 0.063(6) 0.020(5) 0.003(6) 0.025(6)
C4 0.097(8) 0.072(6) 0.107(9) 0.006(6) 0.059(7) 0.002(6)
C5 0.047(5) 0.055(5) 0.105(7) -0.024(5) 0.023(5) -0.003(4)
C6 0.042(4) 0.061(4) 0.059(4) -0.010(4) -0.005(4) 0.007(4)
C7 0.061(5) 0.071(5) 0.075(5) 0.005(4) 0.018(4) 0.007(4)
C8 0.045(4) 0.086(6) 0.069(5) 0.022(5) 0.011(4) 0.004(4)
C9 0.070(5) 0.111(7) 0.057(5) 0.019(5) 0.026(4) -0.007(5)
C10 0.082(6) 0.100(7) 0.048(5) 0.020(5) 0.002(4) 0.000(5)
C11 0.069(6) 0.094(7) 0.068(6) 0.028(5) -0.010(4) 0.017(5)
C12 0.063(5) 0.082(6) 0.070(6) -0.001(5) -0.026(4) 0.015(4)
C13 0.048(4) 0.058(5) 0.085(6) 0.008(4) -0.009(4) 0.009(4)
C14 0.055(6) 0.117(8) 0.260(15) 0.106(10) -0.065(8) -0.031(6)
O1S 0.278(19) 0.130(12) 0.265(18) 0.000 0.007(15) 0.000
O2S 0.314(23) 0.237(19) 0.331(24) 0.000 -0.178(20) 0.000
N1S 0.077(5) 0.071(5) 0.089(5) -0.008(4) -0.011(4) -0.006(4)
N2S 0.049(3) 0.070(4) 0.045(3) -0.004(4) -0.005(3) 0.003(3)
C1S 0.062(5) 0.057(5) 0.090(7) 0.008(5) -0.008(5) -0.001(4)
C2S 0.101(8) 0.101(8) 0.125(8) -0.027(7) -0.025(7) -0.020(6)
C3S 0.044(4) 0.078(5) 0.058(5) -0.007(5) -0.001(4) 0.004(4)
C4S 0.078(6) 0.141(8) 0.048(4) 0.003(5) -0.009(4) -0.003(6)

loop_
_atom_site_label
_atom_site_type_symbol
_atom_site_fract_x
_atom_site_fract_y
_atom_site_fract_z
_atom_site_U_iso_or_equiv
_atom_site_thermal_displace_type
_atom_site_occupancy
_atom_site_calc_flag
_atom_site_refinement_flags
_atom_site_disorder_group
Cu1 Cu 0.66002(3) 0.74897(7) 0.02437(4) 0.0471(3) Uani 1 d . .
Cl1 Cl 0.7500 0.0000 0.2127(2) 0.0731(8) Uani 1 d S .
Cl2 Cl 0.2500 0.5000 0.16462(14) 0.0686(8) Uani 1 d S .
Cl3 Cl 0.46739(10) 0.7170(3) -0.10436(14) 0.1005(10) Uani 1 d D .
O2 O 0.7384(3) 0.0966(5) 0.2531(4) 0.115(2) Uani 1 d . .
O4 O 0.2944(3) 0.4674(8) 0.2054(4) 0.152(3) Uani 1 d . .
O1 O 0.7231(9) -0.0221(18) 0.1505(11) 0.136(8) Uani 0.513(15) d P 1
O3 O 0.2596(19) 0.5170(34) 0.0960(8) 0.197(17) Uani 0.513(15) d P 1
O5 O 0.5142(8) 0.6626(23) -0.0958(16) 0.259(19) Uani 0.513(15) d PD 1
O6 O 0.4722(11) 0.7929(22) -0.1570(10) 0.294(24) Uani 0.513(15) d PD 1
O7 O 0.4591(12) 0.7733(18) -0.0410(10) 0.219(14) Uani 0.513(15) d PD 1
O8 O 0.4261(9) 0.6501(21) -0.1199(12) 0.162(12) Uani 0.513(15) d PD 1
O1' O 0.6907(7) -0.0272(20) 0.1885(11) 0.113(6) Uani 0.487(15) d P 2
O3' O 0.2659(7) 0.6238(12) 0.1619(9) 0.130(7) Uani 0.487(15) d P 2
O5' O 0.4894(9) 0.6775(34) -0.0442(11) 0.350(32) Uani 0.487(15) d PD 2
O6' O 0.4971(12) 0.8012(24) -0.1273(19) 0.347(30) Uani 0.487(15) d PD 2
O7' O 0.4151(7) 0.7383(29) -0.0994(15) 0.232(18) Uani 0.487(15) d PD 2
O8' O 0.4732(15) 0.6324(26) -0.1537(15) 0.298(24) Uani 0.487(15) d PD 2
N1 N 0.5816(2) 0.8120(5) 0.0399(3) 0.0502(14) Uani 1 d . .
H1A H 0.5634(2) 0.7959(5) -0.0019(3) 0.060 Uiso 1 calc R .
N2 N 0.6751(2) 0.7283(5) 0.1308(3) 0.055(2) Uani 1 d . .
H2A H 0.6837(2) 0.7980(5) 0.1488(3) 0.067 Uiso 1 calc R .
N3 N 0.7422(3) 0.7705(8) 0.0023(4) 0.108(3) Uani 1 d . .
H3A H 0.7460(3) 0.8205(8) 0.0396(4) 0.130 Uiso 1 calc R .
C1 C 0.6059(3) 1.0013(6) -0.0132(4) 0.050(2) Uani 1 d . .
C2 C 0.5831(3) 1.0122(7) -0.0810(4) 0.065(2) Uani 1 d . .
H2B H 0.5491(3) 0.9787(7) -0.0910(4) 0.078 Uiso 1 calc R .
C3 C 0.6099(4) 1.0715(8) -0.1334(5) 0.086(3) Uani 1 d . .
H3B H 0.5934(4) 1.0798(8) -0.1785(5) 0.103 Uiso 1 calc R .
C4 C 0.6609(5) 1.1196(8) -0.1212(6) 0.092(3) Uani 1 d . .
H4A H 0.6791(5) 1.1578(8) -0.1582(6) 0.110 Uiso 1 calc R .
C5 C 0.6844(3) 1.1107(7) -0.0547(6) 0.069(2) Uani 1 d . .
C6 C 0.6568(3) 1.0523(6) -0.0008(4) 0.054(2) Uani 1 d . .
H6A H 0.6727(3) 1.0470(6) 0.0449(4) 0.065 Uiso 1 calc R .
C7 C 0.5780(3) 0.9376(6) 0.0467(4) 0.069(2) Uani 1 d . .
H7A H 0.5946(3) 0.9601(6) 0.0923(4) 0.083 Uiso 1 calc R .
H7B H 0.5394(3) 0.9594(6) 0.0480(4) 0.083 Uiso 1 calc R .
C8 C 0.5489(3) 0.7544(7) 0.0967(4) 0.067(2) Uani 1 d . .
H8B H 0.5433(3) 0.6756(7) 0.0831(4) 0.080 Uiso 1 calc R .
H8C H 0.5128(3) 0.7901(7) 0.1001(4) 0.080 Uiso 1 calc R .
C9 C 0.5766(3) 0.7589(8) 0.1698(4) 0.079(2) Uani 1 d . .
H9A H 0.5872(3) 0.8367(8) 0.1800(4) 0.095 Uiso 1 calc R .
H9B H 0.5504(3) 0.7353(8) 0.2065(4) 0.095 Uiso 1 calc R .
C10 C 0.6272(3) 0.6844(7) 0.1745(4) 0.077(2) Uani 1 d . .
H10A H 0.6384(3) 0.6784(7) 0.2247(4) 0.092 Uiso 1 calc R .
H10B H 0.6178(3) 0.6088(7) 0.1577(4) 0.092 Uiso 1 calc R .
C11 C 0.7225(3) 0.6534(7) 0.1463(4) 0.077(3) Uani 1 d . .
H11A H 0.7144(3) 0.5785(7) 0.1271(4) 0.092 Uiso 1 calc R .
H11B H 0.7260(3) 0.6460(7) 0.1983(4) 0.092 Uiso 1 calc R .
C12 C 0.7771(3) 0.6910(7) 0.1165(4) 0.071(2) Uani 1 d . .
H12A H 0.7843(3) 0.7678(7) 0.1330(4) 0.086 Uiso 1 calc R .
H12C H 0.8058(3) 0.6425(7) 0.1362(4) 0.086 Uiso 1 calc R .
C13 C 0.7811(3) 0.6890(6) 0.0369(4) 0.064(2) Uani 1 d . .
H13A H 0.7731(3) 0.6129(6) 0.0197(4) 0.077 Uiso 1 calc R .
H13B H 0.8186(3) 0.7077(6) 0.0227(4) 0.077 Uiso 1 calc R .
C14 C 0.7578(4) 0.8443(9) -0.0430(8) 0.144(5) Uani 1 d . .
H14A H 0.7352(4) 0.9107(9) -0.0336(8) 0.173 Uiso 1 calc R .
H14C H 0.7461(4) 0.8156(9) -0.0898(8) 0.173 Uiso 1 calc R .
O1S O 0.5000 0.5202(11) 0.2500 0.224(7) Uani 1 d S .
O2S O 0.5000 0.9671(15) -0.2500 0.294(11) Uani 1 d S .
N1S N 0.6352(3) 0.5647(6) 0.0106(4) 0.079(2) Uani 1 d . .
N2S N 0.6457(2) 0.7600(5) -0.0831(3) 0.0549(15) Uani 1 d . .
C1S C 0.6165(3) 0.5026(7) -0.0275(5) 0.070(2) Uani 1 d . .
C2S C 0.5930(4) 0.4221(8) -0.0805(5) 0.109(3) Uani 1 d . .
H2SA H 0.5888(27) 0.3488(17) -0.0583(12) 0.163 Uiso 1 calc R .
H2SB H 0.6174(14) 0.4159(45) -0.1212(18) 0.163 Uiso 1 calc R .
H2SC H 0.5576(13) 0.4491(31) -0.0964(29) 0.163 Uiso 1 calc R .
C3S C 0.6353(3) 0.7575(7) -0.1418(4) 0.060(2) Uani 1 d . .
C4S C 0.6210(3) 0.7543(8) -0.2186(4) 0.089(3) Uani 1 d . .
H4SA H 0.6329(21) 0.8234(21) -0.2414(7) 0.134 Uiso 1 calc R .
H4SB H 0.5817(4) 0.7465(48) -0.2238(4) 0.134 Uiso 1 calc R .
H4SC H 0.6390(19) 0.6908(28) -0.2411(7) 0.134 Uiso 1 calc R .

loop_
_atom_type_symbol
_atom_type_description
_atom_type_scat_dispersion_real
_atom_type_scat_dispersion_imag
_atom_type_scat_source
C C 0.0033 0.0016 'International Tables Vol C Tables 4.2.6.8 and 6.1.1.4'
H H 0.0000 0.0000 'International Tables Vol C Tables 4.2.6.8 and 6.1.1.4'
N N 0.0061 0.0033 'International Tables Vol C Tables 4.2.6.8 and 6.1.1.4'
O O 0.0106 0.0060 'International Tables Vol C Tables 4.2.6.8 and 6.1.1.4'
Cl Cl 0.1484 0.1585 'International Tables Vol C Tables 4.2.6.8 and 6.1.1.4'
Cu Cu 0.3201 1.2651 'International Tables Vol C Tables 4.2.6.8 and 6.1.1.4'

loop_
_geom_angle_atom_site_label_1
_geom_angle_atom_site_label_2
_geom_angle_atom_site_label_3
_geom_angle
_geom_angle_site_symmetry_1
_geom_angle_site_symmetry_3
N2 Cu1 N2S 176.7(2) . .
N2 Cu1 N3 91.9(3) . .
N2S Cu1 N3 87.9(3) . .
N2 Cu1 N1 94.2(2) . .
N2S Cu1 N1 87.5(2) . .
N3 Cu1 N1 151.6(3) . .
N2 Cu1 N1S 92.4(3) . .
N2S Cu1 N1S 84.6(3) . .
N3 Cu1 N1S 110.8(3) . .
N1 Cu1 N1S 96.6(2) . .
O1 Cl1 O1 62.7(22) 2_655 .
O1 Cl1 O2 113.5(9) 2_655 .
O1 Cl1 O2 121.4(9) . .
O1 Cl1 O2 121.4(9) 2_655 2_655
O1 Cl1 O2 113.5(9) . 2_655
O2 Cl1 O2 114.9(6) . 2_655
O2 Cl1 O1' 98.0(9) . .
O2 Cl1 O1' 100.0(9) 2_655 .
O2 Cl1 O1' 100.0(9) . 2_655
O2 Cl1 O1' 98.0(9) 2_655 2_655
O1' Cl1 O1' 146.1(16) . 2_655
O3 Cl2 O3 27.2(31) 2_565 .
O3 Cl2 O4 129.3(22) 2_565 .
O3 Cl2 O4 116.0(21) . .
O3 Cl2 O4 116.0(21) 2_565 2_565
O3 Cl2 O4 129.3(22) . 2_565
O4 Cl2 O4 113.1(7) . 2_565
O4 Cl2 O3' 87.0(8) . 2_565
O4 Cl2 O3' 95.1(7) 2_565 2_565
O4 Cl2 O3' 95.1(7) . .
O4 Cl2 O3' 87.0(8) 2_565 .
O3' Cl2 O3' 176.2(12) 2_565 .
O7' Cl3 O6' 114.7(16) . .
O8 Cl3 O5 113.2(13) . .
O7' Cl3 O5' 113.9(13) . .
O6' Cl3 O5' 108.8(13) . .
O8 Cl3 O6 108.2(10) . .
O5 Cl3 O6 110.0(13) . .
O7' Cl3 O8' 106.9(12) . .
O6' Cl3 O8' 106.5(14) . .
O5' Cl3 O8' 105.4(15) . .
O8 Cl3 O7 111.8(13) . .
O5 Cl3 O7 105.1(12) . .
O6 Cl3 O7 108.5(13) . .
Cl1 O1 O1 58.6(11) . 2_655
O3 O3 Cl2 76.4(16) 2_565 .
C8 N1 C7 111.5(6) . .
C8 N1 Cu1 115.3(4) . .
C7 N1 Cu1 115.0(4) . .
C11 N2 C10 106.9(6) . .
C11 N2 Cu1 113.7(5) . .
C10 N2 Cu1 115.3(4) . .
C14 N3 C13 122.6(7) . .
C14 N3 Cu1 120.5(6) . .
C13 N3 Cu1 116.7(5) . .
C2 C1 C6 117.8(7) . .
C2 C1 C7 122.7(7) . .
C6 C1 C7 119.5(7) . .
C3 C2 C1 120.4(8) . .
C2 C3 C4 121.5(9) . .
C5 C4 C3 119.4(8) . .
C4 C5 C6 119.3(8) . .
C4 C5 C14 119.3(10) . 2_675
C6 C5 C14 121.2(10) . 2_675
C5 C6 C1 121.5(7) . .
N1 C7 C1 114.2(6) . .
N1 C8 C9 112.4(6) . .
C10 C9 C8 113.1(7) . .
N2 C10 C9 113.2(6) . .
N2 C11 C12 116.0(6) . .
C13 C12 C11 114.9(7) . .
C12 C13 N3 112.1(7) . .
N3 C14 C5 127.7(8) . 2_675
C1S N1S Cu1 144.1(7) . .
C3S N2S Cu1 173.9(7) . .
N1S C1S C2S 177.6(10) . .
N2S C3S C4S 179.4(8) . .

loop_
_geom_bond_atom_site_label_1
_geom_bond_atom_site_label_2
_geom_bond_distance
_geom_bond_site_symmetry_2
Cu1 N2 2.016(5) .
Cu1 N2S 2.021(6) .
Cu1 N3 2.046(6) .
Cu1 N1 2.058(5) .
Cu1 N1S 2.265(7) .
Cl1 O1 1.35(2) 2_655
Cl1 O1 1.35(2) .
Cl1 O2 1.389(6) .
Cl1 O2 1.389(6) 2_655
Cl1 O1' 1.54(2) .
Cl1 O1' 1.54(2) 2_655
Cl2 O3 1.306(14) 2_565
Cl2 O3 1.306(14) .
Cl2 O4 1.367(7) .
Cl2 O4 1.367(7) 2_565
Cl2 O3' 1.508(14) 2_565
Cl2 O3' 1.508(14) .
Cl3 O7' 1.29(2) .
Cl3 O6' 1.30(2) .
Cl3 O8 1.304(14) .
Cl3 O5 1.311(14) .
Cl3 O5' 1.32(2) .
Cl3 O6 1.326(15) .
Cl3 O8' 1.36(2) .
Cl3 O7 1.361(15) .
O1 O1 1.40(4) 2_655
O3 O3 0.62(7) 2_565
N1 C8 1.479(8) .
N1 C7 1.486(8) .
N2 C11 1.475(9) .
N2 C10 1.504(9) .
N3 C14 1.265(10) .
N3 C13 1.488(9) .
C1 C2 1.374(9) .
C1 C6 1.391(9) .
C1 C7 1.498(9) .
C2 C3 1.359(11) .
C3 C4 1.376(12) .
C4 C5 1.360(12) .
C5 C6 1.382(11) .
C5 C14 1.511(11) 2_675
C8 C9 1.509(10) .
C9 C10 1.507(11) .
C11 C12 1.497(10) .
C12 C13 1.475(10) .
C14 C5 1.511(11) 2_675
N1S C1S 1.112(9) .
N2S C3S 1.115(8) .
C1S C2S 1.476(12) .
C3S C4S 1.463(10) .

loop_
_geom_torsion_atom_site_label_1
_geom_torsion_atom_site_label_2
_geom_torsion_atom_site_label_3
_geom_torsion_atom_site_label_4
_geom_torsion
_geom_torsion_site_symmetry_1
_geom_torsion_site_symmetry_4
O1 Cl1 O1 O1 0.0 2_655 2_655
O2 Cl1 O1 O1 102.1(16) . 2_655
O2 Cl1 O1 O1 -114.5(14) 2_655 2_655
O1' Cl1 O1 O1 166.8(33) . 2_655
O1' Cl1 O1 O1 -9.1(23) 2_655 2_655
O3 Cl2 O3 O3 0.000(2) 2_565 2_565
O4 Cl2 O3 O3 126.2(83) . 2_565
O4 Cl2 O3 O3 -69.5(94) 2_565 2_565
O3' Cl2 O3 O3 35.0(91) 2_565 2_565
O3' Cl2 O3 O3 -144.4(92) . 2_565
N2 Cu1 N1 C8 -40.7(5) . .
N2S Cu1 N1 C8 136.4(5) . .
N3 Cu1 N1 C8 -142.7(6) . .
N1S Cu1 N1 C8 52.2(5) . .
N2 Cu1 N1 C7 91.1(5) . .
N2S Cu1 N1 C7 -91.7(5) . .
N3 Cu1 N1 C7 -10.9(8) . .
N1S Cu1 N1 C7 -176.0(5) . .
N2S Cu1 N2 C11 42.6(40) . .
N3 Cu1 N2 C11 -44.1(6) . .
N1 Cu1 N2 C11 163.6(5) . .
N1S Cu1 N2 C11 66.8(5) . .
N2S Cu1 N2 C10 -81.3(39) . .
N3 Cu1 N2 C10 -168.0(6) . .
N1 Cu1 N2 C10 39.7(5) . .
N1S Cu1 N2 C10 -57.1(5) . .
N2 Cu1 N3 C14 -139.9(11) . .
N2S Cu1 N3 C14 43.3(11) . .
N1 Cu1 N3 C14 -37.4(14) . .
N1S Cu1 N3 C14 126.8(11) . .
N2 Cu1 N3 C13 45.5(7) . .
N2S Cu1 N3 C13 -131.2(7) . .
N1 Cu1 N3 C13 148.0(5) . .
N1S Cu1 N3 C13 -47.8(7) . .
C6 C1 C2 C3 -0.3(11) . .
C7 C1 C2 C3 179.6(7) . .
C1 C2 C3 C4 1.8(13) . .
C2 C3 C4 C5 -2.1(14) . .
C3 C4 C5 C6 0.8(13) . .
C3 C4 C5 C14 175.4(8) . 2_675
C4 C5 C6 C1 0.8(11) . .
C14 C5 C6 C1 -173.8(7) 2_675 .
C2 C1 C6 C5 -1.0(10) . .
C7 C1 C6 C5 179.1(6) . .
C8 N1 C7 C1 -174.6(6) . .
Cu1 N1 C7 C1 51.7(7) . .
C2 C1 C7 N1 76.3(9) . .
C6 C1 C7 N1 -103.9(8) . .
C7 N1 C8 C9 -74.9(8) . .
Cu1 N1 C8 C9 58.6(8) . .
N1 C8 C9 C10 -71.1(9) . .
C11 N2 C10 C9 174.7(7) . .
Cu1 N2 C10 C9 -57.9(8) . .
C8 C9 C10 N2 70.6(9) . .
C10 N2 C11 C12 -171.7(7) . .
Cu1 N2 C11 C12 60.0(8) . .
N2 C11 C12 C13 -67.2(10) . .
C11 C12 C13 N3 64.1(9) . .
C14 N3 C13 C12 126.8(12) . .
Cu1 N3 C13 C12 -58.7(9) . .
C13 N3 C14 C5 -19.8(21) . 2_675
Cu1 N3 C14 C5 165.9(10) . 2_675
N2 Cu1 N1S C1S 170.3(12) . .
N2S Cu1 N1S C1S -11.1(12) . .
N3 Cu1 N1S C1S -96.7(12) . .
N1 Cu1 N1S C1S 75.8(12) . .
N2 Cu1 N2S C3S 41.5(78) . .
N3 Cu1 N2S C3S 128.3(56) . .
N1 Cu1 N2S C3S -79.7(56) . .
N1S Cu1 N2S C3S 17.2(56) . .
Cu1 N1S C1S C2S 43.1(240) . .
Cu1 N2S C3S C4S 61.2(840) . .
